data_7039176
loop_
_publ_author_name
'Bonsu, Richard O.'
'Bock, Duane C.'
'Kim, Hankook'
'Korotkov, Roman Y.'
'Abboud, Khalil A.'
'Anderson, Timothy J.'
'McElwee-White, Lisa'

_publ_section_title
;
 Synthesis and evaluation of \k(2)-\b-diketonate and \b-ketoesterate
 tungsten(vi) oxo-alkoxide complexes as precursors for chemical vapor
 deposition of WOx thin films.
;
_journal_issue 27
_journal_name_full 'Dalton transactions (Cambridge, England : 2003)'
_journal_page_first 10897
_journal_page_last 10908
_journal_paper_doi 10.1039/c6dt01078d
_journal_volume 45
_journal_year 2016
_chemical_formula_sum 'C26 H52 O6 W'
_chemical_formula_weight 644.52
_space_group_crystal_system monoclinic
_space_group_IT_number 14
_space_group_name_Hall '-P 2ybc'
_space_group_name_H-M_alt 'P 1 21/c 1'
_symmetry_space_group_name_Hall '-P 2ybc'
_symmetry_space_group_name_H-M 'P 1 21/c 1'
_atom_sites_solution_hydrogens geom
_audit_creation_method SHELXL-2013
_audit_update_record
;
2016-02-19 deposited with the CCDC.
2016-05-02 downloaded from the CCDC.
;
_cell_angle_alpha 90
_cell_angle_beta 103.5832(14)
_cell_angle_gamma 90
_cell_formula_units_Z 8
_cell_length_a 19.3583(14)
_cell_length_b 19.5078(14)
_cell_length_c 16.7970(12)
_cell_measurement_reflns_used 9876
_cell_measurement_temperature 100(2)
_cell_measurement_theta_max 28.0
_cell_measurement_theta_min 2.0
_cell_volume 6165.8(8)
_computing_cell_refinement 'Bruker APEX2'
_computing_data_collection 'Bruker APEX2 (Bruker, 2008)'
_computing_data_reduction 'Bruker SAINT (Bruker, 2008)'
_computing_molecular_graphics 'SHELXL-2013 (Sheldrick, 2013)'
_computing_publication_material 'SHELXL-2013 (Sheldrick, 2013)'
_computing_structure_refinement 'SHELXL-2013 (Sheldrick, 2013)'
_computing_structure_solution 'SHELXL-2013 (Sheldrick, 2013)'
_diffrn_ambient_temperature 100(2)
_diffrn_measured_fraction_theta_full 1.000
_diffrn_measured_fraction_theta_max 1.000
_diffrn_measurement_device_type 'Bruker APEX-II DUO'
_diffrn_measurement_method 'phi and omega scans'
_diffrn_radiation_type MoK\a
_diffrn_radiation_wavelength 0.71073
_diffrn_reflns_av_R_equivalents 0.0398
_diffrn_reflns_av_unetI/netI 0.0204
_diffrn_reflns_Laue_measured_fraction_full 1.000
_diffrn_reflns_Laue_measured_fraction_max 1.000
_diffrn_reflns_limit_h_max 25
_diffrn_reflns_limit_h_min -25
_diffrn_reflns_limit_k_max 25
_diffrn_reflns_limit_k_min -25
_diffrn_reflns_limit_l_max 21
_diffrn_reflns_limit_l_min -21
_diffrn_reflns_number 169734
_diffrn_reflns_point_group_measured_fraction_full 1.000
_diffrn_reflns_point_group_measured_fraction_max 1.000
_diffrn_reflns_theta_full 25.242
_diffrn_reflns_theta_max 27.499
_diffrn_reflns_theta_min 1.082
_diffrn_source 'fine-focus sealed tube'
_exptl_absorpt_coefficient_mu 3.779
_exptl_absorpt_correction_T_max 0.7528
_exptl_absorpt_correction_T_min 0.4348
_exptl_absorpt_correction_type analytical
_exptl_absorpt_process_details 'based on measured indexed crystal faces, Bruker SHELXTL  v6.14 (Bruker 2008)'
_exptl_crystal_colour colourless
_exptl_crystal_density_diffrn 1.389
_exptl_crystal_description plates
_exptl_crystal_F_000 2640
_exptl_crystal_size_max 0.368
_exptl_crystal_size_mid 0.232
_exptl_crystal_size_min 0.102
_refine_diff_density_max 3.333
_refine_diff_density_min -2.696
_refine_diff_density_rms 0.147
_refine_ls_extinction_method none
_refine_ls_goodness_of_fit_ref 1.075
_refine_ls_hydrogen_treatment constr
_refine_ls_matrix_type full
_refine_ls_number_parameters 567
_refine_ls_number_reflns 14158
_refine_ls_number_restraints 0
_refine_ls_restrained_S_all 1.075
_refine_ls_R_factor_all 0.0679
_refine_ls_R_factor_gt 0.0427
_refine_ls_shift/su_max 0.008
_refine_ls_shift/su_mean 0.000
_refine_ls_structure_factor_coef Fsqd
_refine_ls_weighting_details 'w=1/[\s^2^(Fo^2^)+(0.0337P)^2^+50.2039P] where P=(Fo^2^+2Fc^2^)/3'
_refine_ls_weighting_scheme calc
_refine_ls_wR_factor_gt 0.0910
_refine_ls_wR_factor_ref 0.1158
_reflns_Friedel_coverage 0.000
_reflns_number_gt 10570
_reflns_number_total 14158
_reflns_threshold_expression 'I > 2\s(I)'
_cod_data_source_file c6dt01078d3.cif
_cod_data_source_block bonsu17
_cod_depositor_comments 'Adding full bibliography for 7039174--7039177.cif.'
_cod_database_code 7039176
_shelx_space_group_comment
; 
The symmetry employed for this shelxl refinement is uniquely defined 
by the following loop, which should always be used as a source of 
symmetry information in preference to the above space-group names. 
They are only intended as comments. 
;
_shelx_estimated_absorpt_t_min 0.337
_shelx_estimated_absorpt_t_max 0.699
_shelxl_version_number 2013-3

loop_
_space_group_symop_operation_xyz
'x, y, z'
'-x, y+1/2, -z+1/2'
'-x, -y, -z'
'x, -y-1/2, z-1/2'

loop_
_atom_site_label
_atom_site_type_symbol
_atom_site_fract_x
_atom_site_fract_y
_atom_site_fract_z
_atom_site_U_iso_or_equiv
_atom_site_adp_type
_atom_site_occupancy
_atom_site_site_symmetry_order
_atom_site_calc_flag
_atom_site_refinement_flags_posn
_atom_site_refinement_flags_adp
_atom_site_refinement_flags_occupancy
_atom_site_disorder_assembly
_atom_site_disorder_group
W1A W 0.79782(2) 0.77597(2) 0.59360(2) 0.03046(7) Uani 1 1 d . . . . .
O1A O 0.7648(3) 0.7267(3) 0.6597(3) 0.0616(16) Uani 1 1 d . . . . .
O2A O 0.8426(2) 0.8456(2) 0.6630(3) 0.039(1) Uani 1 1 d . . . . .
O3A O 0.8828(3) 0.7274(2) 0.6010(3) 0.0484(12) Uani 1 1 d . . . . .
O4A O 0.7589(3) 0.7158(2) 0.4964(3) 0.0418(11) Uani 1 1 d . . . . .
O5A O 0.7168(3) 0.8296(3) 0.5526(4) 0.0571(14) Uani 1 1 d . . . . .
O6A O 0.8375(2) 0.8323(2) 0.4987(3) 0.0386(10) Uani 1 1 d . . . . .
C2A C 0.9336(3) 0.9288(3) 0.7190(4) 0.0382(14) Uani 1 1 d . . . . .
C1A C 0.8615(4) 0.9138(4) 0.6618(5) 0.0267(17) Uiso 0.65 1 d . . P A 1
H1AA H 0.8249 0.9423 0.6782 0.032 Uiso 0.65 1 calc R U P A 1
H1AB H 0.8629 0.9268 0.6052 0.032 Uiso 0.65 1 calc R U P A 1
C3A C 0.9329(7) 0.9157(7) 0.8064(8) 0.058(3) Uiso 0.65 1 d . . P A 1
H3AA H 0.9675 0.8798 0.8286 0.086 Uiso 0.65 1 calc R U P A 1
H3AB H 0.8854 0.9008 0.8098 0.086 Uiso 0.65 1 calc R U P A 1
H3AC H 0.9455 0.9579 0.8381 0.086 Uiso 0.65 1 calc R U P A 1
C4A C 0.9513(6) 1.0038(6) 0.7051(7) 0.049(3) Uiso 0.65 1 d . . P A 1
H4AA H 0.9963 1.0061 0.6880 0.074 Uiso 0.65 1 calc R U P A 1
H4AB H 0.9557 1.0296 0.7561 0.074 Uiso 0.65 1 calc R U P A 1
H4AC H 0.9133 1.0237 0.6623 0.074 Uiso 0.65 1 calc R U P A 1
C5A C 0.9880(7) 0.8816(7) 0.6910(8) 0.063(3) Uiso 0.65 1 d . . P A 1
H5AA H 1.0119 0.8526 0.7369 0.094 Uiso 0.65 1 calc R U P A 1
H5AB H 1.0234 0.9098 0.6729 0.094 Uiso 0.65 1 calc R U P A 1
H5AC H 0.9632 0.8526 0.6457 0.094 Uiso 0.65 1 calc R U P A 1
C1C C 0.9012(11) 0.8895(11) 0.6450(12) 0.045(4) Uiso 0.35 1 d . . P A 2
H1CA H 0.9374 0.8601 0.6291 0.054 Uiso 0.35 1 calc R U P A 2
H1CB H 0.8816 0.9211 0.5992 0.054 Uiso 0.35 1 calc R U P A 2
C3C C 0.9558(13) 0.8854(13) 0.7948(14) 0.056(6) Uiso 0.35 1 d . . P A 2
H3CA H 0.9919 0.8523 0.7874 0.084 Uiso 0.35 1 calc R U P A 2
H3CB H 0.9144 0.8608 0.8045 0.084 Uiso 0.35 1 calc R U P A 2
H3CC H 0.9757 0.9148 0.8419 0.084 Uiso 0.35 1 calc R U P A 2
C4C C 0.9927(13) 0.9717(12) 0.7103(15) 0.057(6) Uiso 0.35 1 d . . P A 2
H4CA H 1.0310 0.9429 0.6998 0.086 Uiso 0.35 1 calc R U P A 2
H4CB H 1.0102 0.9979 0.7608 0.086 Uiso 0.35 1 calc R U P A 2
H4CC H 0.9768 1.0035 0.6644 0.086 Uiso 0.35 1 calc R U P A 2
C5C C 0.8752(12) 0.9785(11) 0.7374(14) 0.052(5) Uiso 0.35 1 d . . P A 2
H5CA H 0.8587 1.0093 0.6907 0.078 Uiso 0.35 1 calc R U P A 2
H5CB H 0.8954 1.0056 0.7865 0.078 Uiso 0.35 1 calc R U P A 2
H5CC H 0.8350 0.9516 0.7465 0.078 Uiso 0.35 1 calc R U P A 2
C7A C 0.9799(4) 0.6572(4) 0.5795(5) 0.0468(17) Uani 1 1 d . . . . .
C6A C 0.9005(4) 0.6589(4) 0.5858(5) 0.0274(16) Uiso 0.7 1 d . . P B 1
H6AA H 0.8691 0.6423 0.5340 0.033 Uiso 0.7 1 calc R U P B 1
H6AB H 0.8940 0.6287 0.6309 0.033 Uiso 0.7 1 calc R U P B 1
C8A C 0.9830(5) 0.7030(5) 0.5042(6) 0.041(2) Uiso 0.7 1 d . . P B 1
H8AA H 0.9540 0.6823 0.4543 0.061 Uiso 0.7 1 calc R U P B 1
H8AB H 1.0324 0.7067 0.4994 0.061 Uiso 0.7 1 calc R U P B 1
H8AC H 0.9647 0.7488 0.5118 0.061 Uiso 0.7 1 calc R U P B 1
C9A C 1.0297(8) 0.6791(8) 0.6516(9) 0.058(4) Uiso 0.7 1 d . . P B 1
H9AA H 1.0777 0.6780 0.6422 0.086 Uiso 0.7 1 calc R U P B 1
H9AB H 1.0273 0.6484 0.6971 0.086 Uiso 0.7 1 calc R U P B 1
H9AC H 1.0182 0.7260 0.6652 0.086 Uiso 0.7 1 calc R U P B 1
C10A C 0.9927(5) 0.5817(5) 0.5555(6) 0.038(2) Uiso 0.7 1 d . . P B 1
H10A H 0.9631 0.5719 0.5008 0.057 Uiso 0.7 1 calc R U P B 1
H10B H 0.9801 0.5503 0.5954 0.057 Uiso 0.7 1 calc R U P B 1
H10C H 1.0429 0.5756 0.5552 0.057 Uiso 0.7 1 calc R U P B 1
C6C C 0.9440(15) 0.7175(14) 0.5582(18) 0.059(7) Uiso 0.3 1 d . . P B 2
H6CA H 0.9247 0.7183 0.4981 0.071 Uiso 0.3 1 calc R U P B 2
H6CB H 0.9777 0.7562 0.5725 0.071 Uiso 0.3 1 calc R U P B 2
C8C C 1.045(2) 0.656(2) 0.540(2) 0.090(11) Uiso 0.3 1 d . . P B 2
H8CA H 1.0288 0.6432 0.4818 0.134 Uiso 0.3 1 calc R U P B 2
H8CB H 1.0797 0.6226 0.5681 0.134 Uiso 0.3 1 calc R U P B 2
H8CC H 1.0665 0.7017 0.5438 0.134 Uiso 0.3 1 calc R U P B 2
C9C C 1.0290(17) 0.6840(16) 0.6769(19) 0.048(7) Uiso 0.3 1 d . . P B 2
H9CA H 1.0007 0.6765 0.7175 0.072 Uiso 0.3 1 calc R U P B 2
H9CB H 1.0403 0.7328 0.6750 0.072 Uiso 0.3 1 calc R U P B 2
H9CC H 1.0731 0.6575 0.6923 0.072 Uiso 0.3 1 calc R U P B 2
C10C C 0.959(2) 0.597(2) 0.601(3) 0.096(12) Uiso 0.3 1 d . . P B 2
H10D H 0.9306 0.5737 0.5528 0.145 Uiso 0.3 1 calc R U P B 2
H10E H 0.9291 0.6044 0.6408 0.145 Uiso 0.3 1 calc R U P B 2
H10F H 1.0000 0.5694 0.6265 0.145 Uiso 0.3 1 calc R U P B 2
C11A C 0.7123(5) 0.6585(5) 0.3706(5) 0.064(2) Uani 1 1 d . . . . .
C12A C 0.7559(3) 0.7181(3) 0.4185(4) 0.0356(13) Uani 1 1 d . . . . .
C13A C 0.7877(3) 0.7675(4) 0.3821(4) 0.0381(14) Uani 1 1 d . . . . .
H13A H 0.7826 0.7644 0.3246 0.046 Uiso 1 1 calc R U . . .
C14A C 0.8276(3) 0.8229(3) 0.4236(4) 0.0349(13) Uani 1 1 d . . . . .
C15A C 0.8636(4) 0.8718(4) 0.3753(4) 0.0455(17) Uani 1 1 d . . . . .
C16A C 0.6696(7) 0.6271(6) 0.4094(8) 0.021(2) Uiso 0.4 1 d . . P C 1
H16A H 0.6978 0.6058 0.4594 0.031 Uiso 0.4 1 calc R U P C 1
H16B H 0.6426 0.5917 0.3739 0.031 Uiso 0.4 1 calc R U P C 1
H16C H 0.6367 0.6605 0.4238 0.031 Uiso 0.4 1 calc R U P C 1
C17A C 0.7730(11) 0.6227(11) 0.3365(13) 0.056(5) Uiso 0.4 1 d . . P C 1
H17A H 0.8040 0.5963 0.3805 0.085 Uiso 0.4 1 calc R U P C 1
H17B H 0.8011 0.6578 0.3167 0.085 Uiso 0.4 1 calc R U P C 1
H17C H 0.7516 0.5919 0.2914 0.085 Uiso 0.4 1 calc R U P C 1
C18A C 0.6706(10) 0.6989(9) 0.2837(11) 0.045(4) Uiso 0.4 1 d . . P C 1
H18A H 0.7041 0.7061 0.2489 0.068 Uiso 0.4 1 calc R U P C 1
H18B H 0.6527 0.7433 0.2974 0.068 Uiso 0.4 1 calc R U P C 1
H18C H 0.6307 0.6707 0.2544 0.068 Uiso 0.4 1 calc R U P C 1
C16C C 0.6300(9) 0.6674(9) 0.3794(10) 0.075(4) Uiso 0.6 1 d . . P C 2
H16D H 0.6256 0.6486 0.4321 0.112 Uiso 0.6 1 calc R U P C 2
H16E H 0.5979 0.6427 0.3348 0.112 Uiso 0.6 1 calc R U P C 2
H16F H 0.6173 0.7161 0.3765 0.112 Uiso 0.6 1 calc R U P C 2
C17C C 0.7351(10) 0.5897(9) 0.4169(11) 0.084(5) Uiso 0.6 1 d . . P C 2
H17D H 0.7638 0.5996 0.4720 0.126 Uiso 0.6 1 calc R U P C 2
H17E H 0.7632 0.5626 0.3868 0.126 Uiso 0.6 1 calc R U P C 2
H17F H 0.6926 0.5639 0.4209 0.126 Uiso 0.6 1 calc R U P C 2
C18C C 0.7110(6) 0.6482(6) 0.2863(7) 0.039(2) Uiso 0.6 1 d . . P C 2
H18D H 0.7405 0.6085 0.2806 0.059 Uiso 0.6 1 calc R U P C 2
H18E H 0.7296 0.6891 0.2646 0.059 Uiso 0.6 1 calc R U P C 2
H18F H 0.6620 0.6400 0.2557 0.059 Uiso 0.6 1 calc R U P C 2
C19A C 0.9096(5) 0.9232(4) 0.4330(6) 0.070(3) Uani 1 1 d . . . . .
H19A H 0.9464 0.8985 0.4728 0.104 Uiso 1 1 calc R U . . .
H19B H 0.8799 0.9493 0.4619 0.104 Uiso 1 1 calc R U . . .
H19C H 0.9322 0.9546 0.4012 0.104 Uiso 1 1 calc R U . . .
C20A C 0.8052(5) 0.9090(5) 0.3117(6) 0.083(3) Uani 1 1 d . . . . .
H20A H 0.7769 0.8752 0.2747 0.124 Uiso 1 1 calc R U . . .
H20B H 0.8272 0.9409 0.2799 0.124 Uiso 1 1 calc R U . . .
H20C H 0.7744 0.9345 0.3399 0.124 Uiso 1 1 calc R U . . .
C21A C 0.9104(4) 0.8319(4) 0.3288(4) 0.0509(18) Uani 1 1 d . . . . .
H21A H 0.9482 0.8081 0.3682 0.076 Uiso 1 1 calc R U . . .
H21B H 0.9317 0.8639 0.2964 0.076 Uiso 1 1 calc R U . . .
H21C H 0.8812 0.7984 0.2924 0.076 Uiso 1 1 calc R U . . .
C23A C 0.6103(4) 0.8905(4) 0.4889(5) 0.0480(17) Uani 1 1 d . . . . .
C22A C 0.6444(6) 0.8242(5) 0.5249(7) 0.026(2) Uiso 0.5 1 d . . P D 1
H22A H 0.6236 0.8103 0.5709 0.031 Uiso 0.5 1 calc R U P D 1
H22B H 0.6336 0.7878 0.4827 0.031 Uiso 0.5 1 calc R U P D 1
C24A C 0.5308(7) 0.8790(8) 0.4531(9) 0.043(3) Uiso 0.5 1 d . . P D 1
H24A H 0.5091 0.9218 0.4287 0.065 Uiso 0.5 1 calc R U P D 1
H24B H 0.5081 0.8646 0.4968 0.065 Uiso 0.5 1 calc R U P D 1
H24C H 0.5244 0.8433 0.4110 0.065 Uiso 0.5 1 calc R U P D 1
C25A C 0.6472(8) 0.9139(8) 0.4196(9) 0.047(3) Uiso 0.5 1 d . . P D 1
H25A H 0.6922 0.9368 0.4442 0.070 Uiso 0.5 1 calc R U P D 1
H25B H 0.6159 0.9457 0.3826 0.070 Uiso 0.5 1 calc R U P D 1
H25C H 0.6564 0.8737 0.3886 0.070 Uiso 0.5 1 calc R U P D 1
C26A C 0.6216(10) 0.9517(10) 0.5451(11) 0.047(4) Uiso 0.5 1 d . . P D 1
H26A H 0.6678 0.9725 0.5457 0.071 Uiso 0.5 1 calc R U P D 1
H26B H 0.6206 0.9371 0.6007 0.071 Uiso 0.5 1 calc R U P D 1
H26C H 0.5838 0.9854 0.5256 0.071 Uiso 0.5 1 calc R U P D 1
C22C C 0.676(3) 0.860(3) 0.490(3) 0.25(3) Uiso 0.5 1 d . . P D 2
H22C H 0.6667 0.8262 0.4454 0.298 Uiso 0.5 1 calc R U P D 2
H22D H 0.7052 0.8967 0.4739 0.298 Uiso 0.5 1 calc R U P D 2
C24C C 0.597(3) 0.928(3) 0.417(4) 0.27(3) Uiso 0.5 1 d . . P D 2
H24D H 0.6138 0.9749 0.4281 0.404 Uiso 0.5 1 calc R U P D 2
H24E H 0.5461 0.9278 0.3916 0.404 Uiso 0.5 1 calc R U P D 2
H24F H 0.6225 0.9066 0.3787 0.404 Uiso 0.5 1 calc R U P D 2
C25C C 0.553(3) 0.849(3) 0.493(4) 0.28(3) Uiso 0.5 1 d . . P D 2
H25D H 0.5425 0.8189 0.4452 0.413 Uiso 0.5 1 calc R U P D 2
H25E H 0.5118 0.8781 0.4932 0.413 Uiso 0.5 1 calc R U P D 2
H25F H 0.5650 0.8219 0.5431 0.413 Uiso 0.5 1 calc R U P D 2
C26C C 0.6229(12) 0.9380(11) 0.5666(13) 0.060(5) Uiso 0.5 1 d . . P D 2
H26D H 0.6678 0.9628 0.5723 0.089 Uiso 0.5 1 calc R U P D 2
H26E H 0.6249 0.9099 0.6154 0.089 Uiso 0.5 1 calc R U P D 2
H26F H 0.5837 0.9709 0.5604 0.089 Uiso 0.5 1 calc R U P D 2
W1B W 0.35133(2) 0.72852(2) 0.51217(2) 0.02975(7) Uani 1 1 d . . . . .
O1B O 0.3891(2) 0.7717(2) 0.4450(3) 0.039(1) Uani 1 1 d . . . . .
O2B O 0.3106(2) 0.6560(2) 0.4448(3) 0.0354(9) Uani 1 1 d . . . . .
O3B O 0.2646(2) 0.7777(2) 0.4965(3) 0.0365(10) Uani 1 1 d . . . . .
O4B O 0.3835(2) 0.7947(2) 0.6066(3) 0.0385(10) Uani 1 1 d . . . . .
O5B O 0.4308(2) 0.6768(2) 0.5659(3) 0.0428(10) Uani 1 1 d . . . . .
O6B O 0.3080(2) 0.6766(2) 0.6067(2) 0.0352(9) Uani 1 1 d . . . . .
C2B C 0.2117(4) 0.5808(4) 0.3913(4) 0.0488(17) Uani 1 1 d . . . . .
C1B C 0.2835(5) 0.5876(4) 0.4480(5) 0.0241(17) Uiso 0.6 1 d . . P E 1
H1BA H 0.2803 0.5770 0.5047 0.029 Uiso 0.6 1 calc R U P E 1
H1BB H 0.3166 0.5543 0.4323 0.029 Uiso 0.6 1 calc R U P E 1
C3B C 0.1861(8) 0.5058(7) 0.4089(8) 0.056(3) Uiso 0.6 1 d . . P E 1
H3BA H 0.1994 0.4968 0.4679 0.084 Uiso 0.6 1 calc R U P E 1
H3BB H 0.2089 0.4719 0.3803 0.084 Uiso 0.6 1 calc R U P E 1
H3BC H 0.1344 0.5026 0.3893 0.084 Uiso 0.6 1 calc R U P E 1
C4B C 0.1596(7) 0.6323(7) 0.4222(8) 0.054(3) Uiso 0.6 1 d . . P E 1
H4BA H 0.1550 0.6184 0.4768 0.081 Uiso 0.6 1 calc R U P E 1
H4BB H 0.1128 0.6313 0.3840 0.081 Uiso 0.6 1 calc R U P E 1
H4BC H 0.1790 0.6789 0.4247 0.081 Uiso 0.6 1 calc R U P E 1
C5B C 0.2081(7) 0.5892(7) 0.3059(7) 0.046(3) Uiso 0.6 1 d . . P E 1
H5BA H 0.2150 0.5447 0.2818 0.069 Uiso 0.6 1 calc R U P E 1
H5BB H 0.2453 0.6210 0.2986 0.069 Uiso 0.6 1 calc R U P E 1
H5BC H 0.1614 0.6077 0.2786 0.069 Uiso 0.6 1 calc R U P E 1
C1D C 0.2487(12) 0.6215(12) 0.4576(13) 0.062(5) Uiso 0.4 1 d . . P E 2
H1DA H 0.2632 0.5917 0.5065 0.074 Uiso 0.4 1 calc R U P E 2
H1DB H 0.2155 0.6563 0.4700 0.074 Uiso 0.4 1 calc R U P E 2
C3D C 0.1543(12) 0.5411(13) 0.3941(15) 0.068(6) Uiso 0.4 1 d . . P E 2
H3DA H 0.1626 0.5179 0.4473 0.101 Uiso 0.4 1 calc R U P E 2
H3DB H 0.1472 0.5068 0.3503 0.101 Uiso 0.4 1 calc R U P E 2
H3DC H 0.1119 0.5701 0.3868 0.101 Uiso 0.4 1 calc R U P E 2
C4D C 0.2732(12) 0.5279(12) 0.3746(14) 0.064(6) Uiso 0.4 1 d . . P E 2
H4DA H 0.2874 0.4966 0.4212 0.097 Uiso 0.4 1 calc R U P E 2
H4DB H 0.3146 0.5542 0.3680 0.097 Uiso 0.4 1 calc R U P E 2
H4DC H 0.2541 0.5014 0.3247 0.097 Uiso 0.4 1 calc R U P E 2
C5D C 0.2026(11) 0.6251(11) 0.3048(12) 0.052(5) Uiso 0.4 1 d . . P E 2
H5DA H 0.1665 0.6608 0.3024 0.078 Uiso 0.4 1 calc R U P E 2
H5DB H 0.1878 0.5941 0.2579 0.078 Uiso 0.4 1 calc R U P E 2
H5DC H 0.2481 0.6464 0.3031 0.078 Uiso 0.4 1 calc R U P E 2
C6B C 0.2191(4) 0.8000(3) 0.5466(4) 0.0391(14) Uani 1 1 d . . . . .
H6BA H 0.2483 0.8170 0.5994 0.047 Uiso 1 1 calc R U . . .
H6BB H 0.1907 0.7607 0.5582 0.047 Uiso 1 1 calc R U . . .
C7B C 0.1697(4) 0.8564(3) 0.5055(4) 0.0416(15) Uani 1 1 d . . . . .
C8B C 0.1236(4) 0.8776(4) 0.5641(5) 0.056(2) Uani 1 1 d . . . . .
H8BA H 0.0965 0.8379 0.5757 0.084 Uiso 1 1 calc R U . . .
H8BB H 0.0907 0.9139 0.5388 0.084 Uiso 1 1 calc R U . . .
H8BC H 0.1541 0.8946 0.6154 0.084 Uiso 1 1 calc R U . . .
C9B C 0.1213(4) 0.8287(4) 0.4263(5) 0.0557(19) Uani 1 1 d . . . . .
H9BA H 0.0943 0.7894 0.4391 0.084 Uiso 1 1 calc R U . . .
H9BB H 0.1504 0.8143 0.3887 0.084 Uiso 1 1 calc R U . . .
H9BC H 0.0883 0.8648 0.4004 0.084 Uiso 1 1 calc R U . . .
C10B C 0.2121(4) 0.9174(4) 0.4864(5) 0.057(2) Uani 1 1 d . . . . .
H10G H 0.2406 0.9033 0.4482 0.086 Uiso 1 1 calc R U . . .
H10H H 0.2435 0.9342 0.5372 0.086 Uiso 1 1 calc R U . . .
H10I H 0.1794 0.9540 0.4616 0.086 Uiso 1 1 calc R U . . .
C12B C 0.3917(4) 0.7902(4) 0.6855(4) 0.0396(14) Uani 1 1 d . . . . .
C13B C 0.3665(4) 0.7367(4) 0.7241(4) 0.0402(15) Uani 1 1 d . . . . .
H13B H 0.3789 0.7357 0.7823 0.048 Uiso 1 1 calc R U . . .
C14B C 0.3233(4) 0.6832(3) 0.6829(4) 0.0383(14) Uani 1 1 d . . . . .
C11B C 0.4260(5) 0.8552(5) 0.7296(5) 0.064(2) Uani 1 1 d . . . . .
C16B C 0.3646(7) 0.9181(7) 0.6953(8) 0.061(3) Uiso 0.65 1 d . . P F 1
H16G H 0.3522 0.9184 0.6353 0.092 Uiso 0.65 1 calc R U P F 1
H16H H 0.3845 0.9627 0.7156 0.092 Uiso 0.65 1 calc R U P F 1
H16I H 0.3218 0.9092 0.7154 0.092 Uiso 0.65 1 calc R U P F 1
C17B C 0.4792(6) 0.8822(5) 0.6923(6) 0.034(2) Uiso 0.65 1 d . . P F 1
H17G H 0.4566 0.9028 0.6395 0.051 Uiso 0.65 1 calc R U P F 1
H17H H 0.5109 0.8451 0.6838 0.051 Uiso 0.65 1 calc R U P F 1
H17I H 0.5068 0.9171 0.7281 0.051 Uiso 0.65 1 calc R U P F 1
C18B C 0.4390(6) 0.8564(6) 0.8178(7) 0.047(2) Uiso 0.65 1 d . . P F 1
H18G H 0.4078 0.8904 0.8344 0.070 Uiso 0.65 1 calc R U P F 1
H18H H 0.4887 0.8687 0.8412 0.070 Uiso 0.65 1 calc R U P F 1
H18I H 0.4292 0.8110 0.8376 0.070 Uiso 0.65 1 calc R U P F 1
C16D C 0.3735(13) 0.8905(13) 0.7566(15) 0.059(6) Uiso 0.35 1 d . . P F 2
H16J H 0.3412 0.9125 0.7099 0.088 Uiso 0.35 1 calc R U P F 2
H16K H 0.3956 0.9255 0.7964 0.088 Uiso 0.35 1 calc R U P F 2
H16L H 0.3468 0.8583 0.7827 0.088 Uiso 0.35 1 calc R U P F 2
C17D C 0.5054(15) 0.8636(15) 0.7058(17) 0.064(7) Uiso 0.35 1 d . . P F 2
H17J H 0.4986 0.8832 0.6508 0.096 Uiso 0.35 1 calc R U P F 2
H17K H 0.5279 0.8184 0.7072 0.096 Uiso 0.35 1 calc R U P F 2
H17L H 0.5359 0.8939 0.7456 0.096 Uiso 0.35 1 calc R U P F 2
C18D C 0.4764(11) 0.8187(11) 0.8239(12) 0.047(5) Uiso 0.35 1 d . . P F 2
H18J H 0.5073 0.7824 0.8118 0.070 Uiso 0.35 1 calc R U P F 2
H18K H 0.4437 0.7995 0.8547 0.070 Uiso 0.35 1 calc R U P F 2
H18L H 0.5055 0.8545 0.8567 0.070 Uiso 0.35 1 calc R U P F 2
C15B C 0.2800(6) 0.6324(5) 0.7275(6) 0.022(2) Uiso 0.55 1 d . . P G 1
C19B C 0.2316(7) 0.5829(6) 0.6700(7) 0.034(2) Uiso 0.55 1 d . . P G 1
H19D H 0.2070 0.5533 0.7017 0.051 Uiso 0.55 1 calc R U P G 1
H19E H 0.2601 0.5546 0.6416 0.051 Uiso 0.55 1 calc R U P G 1
H19F H 0.1965 0.6089 0.6297 0.051 Uiso 0.55 1 calc R U P G 1
C20B C 0.2346(8) 0.6762(8) 0.7716(9) 0.034(3) Uiso 0.55 1 d . . P G 1
H20D H 0.2077 0.6461 0.8000 0.051 Uiso 0.55 1 calc R U P G 1
H20E H 0.2016 0.7042 0.7314 0.051 Uiso 0.55 1 calc R U P G 1
H20F H 0.2656 0.7061 0.8115 0.051 Uiso 0.55 1 calc R U P G 1
C21B C 0.3366(7) 0.5926(6) 0.7904(8) 0.038(3) Uiso 0.55 1 d . . P G 1
H21D H 0.3131 0.5604 0.8202 0.057 Uiso 0.55 1 calc R U P G 1
H21E H 0.3654 0.6249 0.8291 0.057 Uiso 0.55 1 calc R U P G 1
H21F H 0.3672 0.5673 0.7618 0.057 Uiso 0.55 1 calc R U P G 1
C15D C 0.3058(9) 0.6339(8) 0.7417(10) 0.035(4) Uiso 0.45 1 d . . P G 2
C19D C 0.2654(10) 0.5757(9) 0.6869(11) 0.051(4) Uiso 0.45 1 d . . P G 2
H19G H 0.2976 0.5530 0.6582 0.076 Uiso 0.45 1 calc R U P G 2
H19H H 0.2251 0.5952 0.6468 0.076 Uiso 0.45 1 calc R U P G 2
H19I H 0.2480 0.5423 0.7212 0.076 Uiso 0.45 1 calc R U P G 2
C20D C 0.2526(11) 0.6693(11) 0.7830(13) 0.045(5) Uiso 0.45 1 d . . P G 2
H20G H 0.2765 0.7065 0.8181 0.068 Uiso 0.45 1 calc R U P G 2
H20H H 0.2341 0.6359 0.8163 0.068 Uiso 0.45 1 calc R U P G 2
H20I H 0.2133 0.6881 0.7410 0.068 Uiso 0.45 1 calc R U P G 2
C21D C 0.3666(10) 0.606(1) 0.8061(11) 0.051(4) Uiso 0.45 1 d . . P G 2
H21G H 0.3918 0.6439 0.8388 0.076 Uiso 0.45 1 calc R U P G 2
H21H H 0.3994 0.5815 0.7797 0.076 Uiso 0.45 1 calc R U P G 2
H21I H 0.3484 0.5745 0.8417 0.076 Uiso 0.45 1 calc R U P G 2
C23B C 0.5427(4) 0.6198(4) 0.6219(4) 0.0472(17) Uani 1 1 d . . . . .
C22B C 0.5013(8) 0.6827(8) 0.5917(10) 0.049(3) Uiso 0.5 1 d . . P H 1
H22E H 0.5112 0.7170 0.6364 0.059 Uiso 0.5 1 calc R U P H 1
H22H H 0.5197 0.7015 0.5461 0.059 Uiso 0.5 1 calc R U P H 1
C24B C 0.5272(8) 0.5623(8) 0.552(1) 0.053(4) Uiso 0.5 1 d . . P H 1
H24G H 0.4775 0.5474 0.5426 0.080 Uiso 0.5 1 calc R U P H 1
H24H H 0.5586 0.5230 0.5695 0.080 Uiso 0.5 1 calc R U P H 1
H24I H 0.5359 0.5812 0.5012 0.080 Uiso 0.5 1 calc R U P H 1
C25B C 0.618(1) 0.6306(11) 0.6552(13) 0.076(5) Uiso 0.5 1 d . . P H 1
H25G H 0.6452 0.5989 0.6291 0.114 Uiso 0.5 1 calc R U P H 1
H25H H 0.6293 0.6222 0.7144 0.114 Uiso 0.5 1 calc R U P H 1
H25I H 0.6304 0.6779 0.6447 0.114 Uiso 0.5 1 calc R U P H 1
C26B C 0.5068(11) 0.5875(10) 0.6900(12) 0.069(5) Uiso 0.5 1 d . . P H 1
H26G H 0.4813 0.5455 0.6686 0.104 Uiso 0.5 1 calc R U P H 1
H26H H 0.4734 0.6205 0.7040 0.104 Uiso 0.5 1 calc R U P H 1
H26I H 0.5438 0.5766 0.7391 0.104 Uiso 0.5 1 calc R U P H 1
C22D C 0.4977(8) 0.6590(8) 0.5501(10) 0.050(3) Uiso 0.5 1 d . . P H 2
H22F H 0.5230 0.7012 0.5405 0.060 Uiso 0.5 1 calc R U P H 2
H22G H 0.4900 0.6304 0.5001 0.060 Uiso 0.5 1 calc R U P H 2
C24D C 0.6131(10) 0.6041(10) 0.5944(12) 0.072(5) Uiso 0.5 1 d . . P H 2
H24J H 0.6040 0.5689 0.5516 0.108 Uiso 0.5 1 calc R U P H 2
H24K H 0.6493 0.5876 0.6415 0.108 Uiso 0.5 1 calc R U P H 2
H24L H 0.6300 0.6460 0.5729 0.108 Uiso 0.5 1 calc R U P H 2
C25D C 0.5695(10) 0.6798(10) 0.6912(11) 0.068(5) Uiso 0.5 1 d . . P H 2
H25J H 0.5291 0.6957 0.7121 0.101 Uiso 0.5 1 calc R U P H 2
H25K H 0.5892 0.7183 0.6663 0.101 Uiso 0.5 1 calc R U P H 2
H25L H 0.6061 0.6610 0.7364 0.101 Uiso 0.5 1 calc R U P H 2
C26D C 0.5094(12) 0.5663(12) 0.6509(15) 0.084(6) Uiso 0.5 1 d . . P H 2
H26J H 0.4939 0.5325 0.6072 0.125 Uiso 0.5 1 calc R U P H 2
H26K H 0.4681 0.5836 0.6689 0.125 Uiso 0.5 1 calc R U P H 2
H26L H 0.5426 0.5447 0.6972 0.125 Uiso 0.5 1 calc R U P H 2

loop_
_atom_site_aniso_label
_atom_site_aniso_U_11
_atom_site_aniso_U_22
_atom_site_aniso_U_33
_atom_site_aniso_U_23
_atom_site_aniso_U_13
_atom_site_aniso_U_12
W1A 0.04552(15) 0.02747(12) 0.02339(12) -0.00300(9) 0.01816(10) -0.0069(1)
O1A 0.108(5) 0.050(3) 0.039(3) -0.012(2) 0.042(3) -0.036(3)
O2A 0.051(3) 0.030(2) 0.037(2) -0.0091(18) 0.011(2) -0.0090(19)
O3A 0.053(3) 0.031(2) 0.061(3) -0.009(2) 0.015(2) 0.003(2)
O4A 0.069(3) 0.034(2) 0.026(2) -0.0058(17) 0.019(2) -0.016(2)
O5A 0.046(3) 0.038(3) 0.084(4) -0.010(3) 0.007(3) -0.001(2)
O6A 0.056(3) 0.034(2) 0.033(2) 0.0033(18) 0.022(2) -0.008(2)
C2A 0.041(4) 0.036(3) 0.034(3) -0.007(3) 0.001(3) -0.003(3)
C7A 0.057(4) 0.036(3) 0.054(4) 0.011(3) 0.025(4) 0.007(3)
C11A 0.072(6) 0.067(5) 0.051(5) -0.034(4) 0.009(4) -0.004(4)
C12A 0.040(3) 0.040(3) 0.029(3) -0.006(2) 0.013(3) 0.003(3)
C13A 0.032(3) 0.061(4) 0.022(3) 0.003(3) 0.008(2) 0.006(3)
C14A 0.041(3) 0.035(3) 0.033(3) 0.014(3) 0.017(3) 0.010(3)
C15A 0.057(4) 0.043(4) 0.046(4) 0.020(3) 0.031(3) 0.007(3)
C19A 0.093(7) 0.053(5) 0.082(6) 0.002(4) 0.060(5) -0.025(5)
C20A 0.083(6) 0.091(7) 0.089(7) 0.067(6) 0.052(6) 0.045(5)
C21A 0.048(4) 0.067(5) 0.045(4) 0.016(4) 0.025(3) 0.006(4)
C23A 0.041(4) 0.056(4) 0.050(4) -0.010(3) 0.017(3) -0.001(3)
W1B 0.03845(14) 0.02964(12) 0.02394(12) 0.00221(9) 0.01290(9) 0.00203(10)
O1B 0.053(3) 0.039(2) 0.030(2) -0.0042(18) 0.020(2) -0.011(2)
O2B 0.040(2) 0.035(2) 0.032(2) -0.0030(17) 0.0106(18) -0.0029(18)
O3B 0.047(3) 0.035(2) 0.031(2) 0.0040(17) 0.0162(19) 0.0110(19)
O4B 0.053(3) 0.033(2) 0.032(2) -0.0043(18) 0.016(2) -0.002(2)
O5B 0.040(3) 0.044(3) 0.045(3) -0.001(2) 0.012(2) 0.004(2)
O6B 0.054(3) 0.029(2) 0.027(2) 0.0041(16) 0.0194(19) 0.0029(19)
C2B 0.050(4) 0.044(4) 0.045(4) -0.015(3) -0.004(3) -0.006(3)
C6B 0.045(4) 0.037(3) 0.041(3) 0.009(3) 0.021(3) 0.011(3)
C7B 0.044(4) 0.036(3) 0.050(4) 0.013(3) 0.022(3) 0.011(3)
C8B 0.064(5) 0.046(4) 0.066(5) 0.010(4) 0.033(4) 0.019(4)
C9B 0.049(4) 0.069(5) 0.049(4) 0.017(4) 0.014(3) 0.008(4)
C10B 0.065(5) 0.037(4) 0.078(6) 0.018(4) 0.034(4) 0.011(3)
C12B 0.042(4) 0.050(4) 0.029(3) -0.006(3) 0.014(3) -0.002(3)
C13B 0.046(4) 0.053(4) 0.023(3) 0.003(3) 0.010(3) 0.003(3)
C14B 0.054(4) 0.032(3) 0.033(3) 0.007(2) 0.019(3) 0.011(3)
C11B 0.069(5) 0.082(6) 0.049(4) -0.033(4) 0.028(4) -0.030(5)
C23B 0.049(4) 0.054(4) 0.037(4) 0.002(3) 0.007(3) 0.016(3)

loop_
_atom_type_symbol
_atom_type_description
_atom_type_scat_dispersion_real
_atom_type_scat_dispersion_imag
_atom_type_scat_source
C C 0.0033 0.0016 'International Tables Vol C Tables 4.2.6.8 and 6.1.1.4'
H H 0.0000 0.0000 'International Tables Vol C Tables 4.2.6.8 and 6.1.1.4'
O O 0.0106 0.0060 'International Tables Vol C Tables 4.2.6.8 and 6.1.1.4'
W W -0.8490 6.8722 'International Tables Vol C Tables 4.2.6.8 and 6.1.1.4'

loop_
_geom_angle_atom_site_label_1
_geom_angle_atom_site_label_2
_geom_angle_atom_site_label_3
_geom_angle
O1A W1A O2A 101.2(2)
O1A W1A O5A 98.3(3)
O2A W1A O5A 92.7(2)
O1A W1A O3A 97.4(3)
O2A W1A O3A 93.1(2)
O5A W1A O3A 161.8(3)
O1A W1A O4A 94.2(2)
O2A W1A O4A 164.58(18)
O5A W1A O4A 84.6(2)
O3A W1A O4A 85.1(2)
O1A W1A O6A 174.5(2)
O2A W1A O6A 84.24(18)
O5A W1A O6A 82.0(2)
O3A W1A O6A 81.5(2)
O4A W1A O6A 80.35(16)
C1A O2A W1A 141.1(5)
C1C O2A W1A 123.3(8)
C6A O3A W1A 135.1(5)
C6C O3A W1A 142.5(11)
C12A O4A W1A 136.0(4)
C22C O5A W1A 148(3)
C22A O5A W1A 141.2(6)
C14A O6A W1A 131.3(4)
C4C C2A C1C 114.0(13)
C4C C2A C3C 109.5(14)
C1C C2A C3C 113.7(13)
C3A C2A C1A 111.6(7)
C3A C2A C4A 111.5(8)
C1A C2A C4A 106.9(7)
C3A C2A C5A 111.1(8)
C1A C2A C5A 106.4(7)
C4A C2A C5A 109.2(8)
C4C C2A C5C 106.4(13)
C1C C2A C5C 107.6(12)
C3C C2A C5C 104.8(13)
O2A C1A C2A 112.5(6)
O2A C1A H1AA 109.1
C2A C1A H1AA 109.1
O2A C1A H1AB 109.1
C2A C1A H1AB 109.1
H1AA C1A H1AB 107.8
C2A C3A H3AA 109.5
C2A C3A H3AB 109.5
H3AA C3A H3AB 109.5
C2A C3A H3AC 109.5
H3AA C3A H3AC 109.5
H3AB C3A H3AC 109.5
C2A C4A H4AA 109.5
C2A C4A H4AB 109.5
H4AA C4A H4AB 109.5
C2A C4A H4AC 109.5
H4AA C4A H4AC 109.5
H4AB C4A H4AC 109.5
C2A C5A H5AA 109.5
C2A C5A H5AB 109.5
H5AA C5A H5AB 109.5
C2A C5A H5AC 109.5
H5AA C5A H5AC 109.5
H5AB C5A H5AC 109.5
C2A C1C O2A 108.7(13)
C2A C1C H1CA 110.0
O2A C1C H1CA 110.0
C2A C1C H1CB 110.0
O2A C1C H1CB 110.0
H1CA C1C H1CB 108.3
C2A C3C H3CA 109.5
C2A C3C H3CB 109.5
H3CA C3C H3CB 109.5
C2A C3C H3CC 109.5
H3CA C3C H3CC 109.5
H3CB C3C H3CC 109.5
C2A C4C H4CA 109.5
C2A C4C H4CB 109.5
H4CA C4C H4CB 109.5
C2A C4C H4CC 109.5
H4CA C4C H4CC 109.5
H4CB C4C H4CC 109.5
C2A C5C H5CA 109.5
C2A C5C H5CB 109.5
H5CA C5C H5CB 109.5
C2A C5C H5CC 109.5
H5CA C5C H5CC 109.5
H5CB C5C H5CC 109.5
C10C C7A C6C 131(2)
C10C C7A C8C 116(2)
C6C C7A C8C 108.0(19)
C9A C7A C8A 111.7(8)
C9A C7A C10A 112.7(8)
C8A C7A C10A 107.0(7)
C9A C7A C6A 114.5(8)
C8A C7A C6A 105.5(6)
C10A C7A C6A 104.8(6)
C10C C7A C9C 98(2)
C6C C7A C9C 96.7(16)
C8C C7A C9C 95.2(18)
O3A C6A C7A 108.3(6)
O3A C6A H6AA 110.0
C7A C6A H6AA 110.0
O3A C6A H6AB 110.0
C7A C6A H6AB 110.0
H6AA C6A H6AB 108.4
C7A C8A H8AA 109.5
C7A C8A H8AB 109.5
H8AA C8A H8AB 109.5
C7A C8A H8AC 109.5
H8AA C8A H8AC 109.5
H8AB C8A H8AC 109.5
C7A C9A H9AA 109.5
C7A C9A H9AB 109.5
H9AA C9A H9AB 109.5
C7A C9A H9AC 109.5
H9AA C9A H9AC 109.5
H9AB C9A H9AC 109.5
C7A C10A H10A 109.5
C7A C10A H10B 109.5
H10A C10A H10B 109.5
C7A C10A H10C 109.5
H10A C10A H10C 109.5
H10B C10A H10C 109.5
C7A C6C O3A 112.7(19)
C7A C6C H6CA 109.1
O3A C6C H6CA 109.1
C7A C6C H6CB 109.1
O3A C6C H6CB 109.1
H6CA C6C H6CB 107.8
C7A C8C H8CA 109.5
C7A C8C H8CB 109.5
H8CA C8C H8CB 109.5
C7A C8C H8CC 109.5
H8CA C8C H8CC 109.5
H8CB C8C H8CC 109.5
C7A C9C H9CA 109.5
C7A C9C H9CB 109.5
H9CA C9C H9CB 109.5
C7A C9C H9CC 109.5
H9CA C9C H9CC 109.5
H9CB C9C H9CC 109.5
C7A C10C H10D 109.5
C7A C10C H10E 109.5
H10D C10C H10E 109.5
C7A C10C H10F 109.5
H10D C10C H10F 109.5
H10E C10C H10F 109.5
C16A C11A C12A 114.9(8)
C18C C11A C12A 120.2(8)
C18C C11A C17C 108.1(10)
C12A C11A C17C 109.4(9)
C16A C11A C17A 125.4(11)
C12A C11A C17A 99.1(9)
C18C C11A C16C 108.2(9)
C12A C11A C16C 107.2(8)
C17C C11A C16C 102.3(11)
C16A C11A C18A 114.6(10)
C12A C11A C18A 101.0(9)
C17A C11A C18A 98.0(11)
O4A C12A C13A 124.1(6)
O4A C12A C11A 112.8(6)
C13A C12A C11A 123.1(6)
C12A C13A C14A 124.8(5)
C12A C13A H13A 117.6
C14A C13A H13A 117.6
O6A C14A C13A 123.3(5)
O6A C14A C15A 117.9(6)
C13A C14A C15A 118.8(6)
C14A C15A C19A 110.1(6)
C14A C15A C21A 110.5(6)
C19A C15A C21A 109.2(6)
C14A C15A C20A 108.1(6)
C19A C15A C20A 110.8(7)
C21A C15A C20A 108.0(6)
C11A C16A H16A 109.5
C11A C16A H16B 109.5
H16A C16A H16B 109.5
C11A C16A H16C 109.5
H16A C16A H16C 109.5
H16B C16A H16C 109.5
C11A C17A H17A 109.5
C11A C17A H17B 109.5
H17A C17A H17B 109.5
C11A C17A H17C 109.5
H17A C17A H17C 109.5
H17B C17A H17C 109.5
C11A C18A H18A 109.5
C11A C18A H18B 109.5
H18A C18A H18B 109.5
C11A C18A H18C 109.5
H18A C18A H18C 109.5
H18B C18A H18C 109.5
C11A C16C H16D 109.5
C11A C16C H16E 109.5
H16D C16C H16E 109.5
C11A C16C H16F 109.5
H16D C16C H16F 109.5
H16E C16C H16F 109.5
C11A C17C H17D 109.5
C11A C17C H17E 109.5
H17D C17C H17E 109.5
C11A C17C H17F 109.5
H17D C17C H17F 109.5
H17E C17C H17F 109.5
C11A C18C H18D 109.5
C11A C18C H18E 109.5
H18D C18C H18E 109.5
C11A C18C H18F 109.5
H18D C18C H18F 109.5
H18E C18C H18F 109.5
C15A C19A H19A 109.5
C15A C19A H19B 109.5
H19A C19A H19B 109.5
C15A C19A H19C 109.5
H19A C19A H19C 109.5
H19B C19A H19C 109.5
C15A C20A H20A 109.5
C15A C20A H20B 109.5
H20A C20A H20B 109.5
C15A C20A H20C 109.5
H20A C20A H20C 109.5
H20B C20A H20C 109.5
C15A C21A H21A 109.5
C15A C21A H21B 109.5
H21A C21A H21B 109.5
C15A C21A H21C 109.5
H21A C21A H21C 109.5
H21B C21A H21C 109.5
C25C C23A C24C 111(3)
C25C C23A C22C 119(3)
C24C C23A C22C 102(3)
C26A C23A C22A 116.2(10)
C26A C23A C24A 110.3(10)
C22A C23A C24A 109.7(9)
C26A C23A C25A 102.1(10)
C22A C23A C25A 108.2(8)
C24A C23A C25A 109.9(9)
C25C C23A C26C 106(3)
C24C C23A C26C 112(3)
C22C C23A C26C 106(3)
O5A C22A C23A 112.6(8)
O5A C22A H22A 109.1
C23A C22A H22A 109.1
O5A C22A H22B 109.1
C23A C22A H22B 109.1
H22A C22A H22B 107.8
C23A C24A H24A 109.5
C23A C24A H24B 109.5
H24A C24A H24B 109.5
C23A C24A H24C 109.5
H24A C24A H24C 109.5
H24B C24A H24C 109.5
C23A C25A H25A 109.5
C23A C25A H25B 109.5
H25A C25A H25B 109.5
C23A C25A H25C 109.5
H25A C25A H25C 109.5
H25B C25A H25C 109.5
C23A C26A H26A 109.5
C23A C26A H26B 109.5
H26A C26A H26B 109.5
C23A C26A H26C 109.5
H26A C26A H26C 109.5
H26B C26A H26C 109.5
O5A C22C C23A 126(4)
O5A C22C H22C 105.8
C23A C22C H22C 105.8
O5A C22C H22D 105.8
C23A C22C H22D 105.8
H22C C22C H22D 106.2
C23A C24C H24D 109.5
C23A C24C H24E 109.5
H24D C24C H24E 109.5
C23A C24C H24F 109.5
H24D C24C H24F 109.5
H24E C24C H24F 109.5
C23A C25C H25D 109.5
C23A C25C H25E 109.5
H25D C25C H25E 109.5
C23A C25C H25F 109.5
H25D C25C H25F 109.5
H25E C25C H25F 109.5
C23A C26C H26D 109.5
C23A C26C H26E 109.5
H26D C26C H26E 109.5
C23A C26C H26F 109.5
H26D C26C H26F 109.5
H26E C26C H26F 109.5
O1B W1B O2B 99.16(19)
O1B W1B O5B 98.8(2)
O2B W1B O5B 93.7(2)
O1B W1B O3B 99.2(2)
O2B W1B O3B 93.75(19)
O5B W1B O3B 159.07(19)
O1B W1B O4B 95.87(19)
O2B W1B O4B 164.97(18)
O5B W1B O4B 84.28(19)
O3B W1B O4B 83.44(19)
O1B W1B O6B 175.71(19)
O2B W1B O6B 84.86(17)
O5B W1B O6B 79.35(18)
O3B W1B O6B 81.90(17)
O4B W1B O6B 80.13(16)
C1D O2B W1B 120.9(9)
C1B O2B W1B 141.8(5)
C6B O3B W1B 136.3(4)
C12B O4B W1B 134.1(4)
C22B O5B W1B 140.0(7)
C22D O5B W1B 135.8(7)
C14B O6B W1B 130.6(4)
C3D C2B C1D 123.8(15)
C5B C2B C1B 116.6(8)
C5B C2B C3B 110.4(8)
C1B C2B C3B 104.3(8)
C5B C2B C4B 111.6(9)
C1B C2B C4B 107.5(7)
C3B C2B C4B 105.7(9)
C3D C2B C4D 106.1(14)
C1D C2B C4D 103.4(13)
C3D C2B C5D 113.9(13)
C1D C2B C5D 109.0(13)
C4D C2B C5D 96.3(12)
O2B C1B C2B 110.6(7)
O2B C1B H1BA 109.5
C2B C1B H1BA 109.5
O2B C1B H1BB 109.5
C2B C1B H1BB 109.5
H1BA C1B H1BB 108.1
C2B C3B H3BA 109.5
C2B C3B H3BB 109.5
H3BA C3B H3BB 109.5
C2B C3B H3BC 109.5
H3BA C3B H3BC 109.5
H3BB C3B H3BC 109.5
C2B C4B H4BA 109.5
C2B C4B H4BB 109.5
H4BA C4B H4BB 109.5
C2B C4B H4BC 109.5
H4BA C4B H4BC 109.5
H4BB C4B H4BC 109.5
C2B C5B H5BA 109.5
C2B C5B H5BB 109.5
H5BA C5B H5BB 109.5
C2B C5B H5BC 109.5
H5BA C5B H5BC 109.5
H5BB C5B H5BC 109.5
C2B C1D O2B 115.6(16)
C2B C1D H1DA 108.4
O2B C1D H1DA 108.4
C2B C1D H1DB 108.4
O2B C1D H1DB 108.4
H1DA C1D H1DB 107.5
C2B C3D H3DA 109.5
C2B C3D H3DB 109.5
H3DA C3D H3DB 109.5
C2B C3D H3DC 109.5
H3DA C3D H3DC 109.5
H3DB C3D H3DC 109.5
C2B C4D H4DA 109.5
C2B C4D H4DB 109.5
H4DA C4D H4DB 109.5
C2B C4D H4DC 109.5
H4DA C4D H4DC 109.5
H4DB C4D H4DC 109.5
C2B C5D H5DA 109.5
C2B C5D H5DB 109.5
H5DA C5D H5DB 109.5
C2B C5D H5DC 109.5
H5DA C5D H5DC 109.5
H5DB C5D H5DC 109.5
O3B C6B C7B 111.5(5)
O3B C6B H6BA 109.3
C7B C6B H6BA 109.3
O3B C6B H6BB 109.3
C7B C6B H6BB 109.3
H6BA C6B H6BB 108.0
C6B C7B C10B 110.5(6)
C6B C7B C8B 107.8(5)
C10B C7B C8B 110.4(6)
C6B C7B C9B 109.3(6)
C10B C7B C9B 110.0(6)
C8B C7B C9B 108.9(6)
C7B C8B H8BA 109.5
C7B C8B H8BB 109.5
H8BA C8B H8BB 109.5
C7B C8B H8BC 109.5
H8BA C8B H8BC 109.5
H8BB C8B H8BC 109.5
C7B C9B H9BA 109.5
C7B C9B H9BB 109.5
H9BA C9B H9BB 109.5
C7B C9B H9BC 109.5
H9BA C9B H9BC 109.5
H9BB C9B H9BC 109.5
C7B C10B H10G 109.5
C7B C10B H10H 109.5
H10G C10B H10H 109.5
C7B C10B H10I 109.5
H10G C10B H10I 109.5
H10H C10B H10I 109.5
O4B C12B C13B 124.0(6)
O4B C12B C11B 111.7(6)
C13B C12B C11B 124.0(6)
C12B C13B C14B 124.3(6)
C12B C13B H13B 117.8
C14B C13B H13B 117.8
O6B C14B C13B 123.2(6)
O6B C14B C15D 125.7(9)
C13B C14B C15D 110.9(8)
O6B C14B C15B 113.2(7)
C13B C14B C15B 123.0(6)
C17B C11B C18B 118.4(8)
C16D C11B C12B 107.4(12)
C17B C11B C12B 111.6(7)
C18B C11B C12B 117.3(8)
C16D C11B C17D 143.9(16)
C12B C11B C17D 106.3(11)
C17B C11B C16B 96.0(8)
C18B C11B C16B 105.8(8)
C12B C11B C16B 103.9(7)
C16D C11B C18D 101.2(13)
C12B C11B C18D 100.4(9)
C17D C11B C18D 84.9(13)
C11B C16B H16G 109.5
C11B C16B H16H 109.5
H16G C16B H16H 109.5
C11B C16B H16I 109.5
H16G C16B H16I 109.5
H16H C16B H16I 109.5
C11B C17B H17G 109.5
C11B C17B H17H 109.5
H17G C17B H17H 109.5
C11B C17B H17I 109.5
H17G C17B H17I 109.5
H17H C17B H17I 109.5
C11B C18B H18G 109.5
C11B C18B H18H 109.5
H18G C18B H18H 109.5
C11B C18B H18I 109.5
H18G C18B H18I 109.5
H18H C18B H18I 109.5
C11B C16D H16J 109.5
C11B C16D H16K 109.5
H16J C16D H16K 109.5
C11B C16D H16L 109.5
H16J C16D H16L 109.5
H16K C16D H16L 109.5
C11B C17D H17J 109.5
C11B C17D H17K 109.5
H17J C17D H17K 109.5
C11B C17D H17L 109.5
H17J C17D H17L 109.5
H17K C17D H17L 109.5
C11B C18D H18J 109.5
C11B C18D H18K 109.5
H18J C18D H18K 109.5
C11B C18D H18L 109.5
H18J C18D H18L 109.5
H18K C18D H18L 109.5
C19B C15B C20B 108.8(10)
C19B C15B C21B 110.3(9)
C20B C15B C21B 110.2(10)
C19B C15B C14B 114.1(8)
C20B C15B C14B 107.8(9)
C21B C15B C14B 105.5(9)
C15B C19B H19D 109.5
C15B C19B H19E 109.5
H19D C19B H19E 109.5
C15B C19B H19F 109.5
H19D C19B H19F 109.5
H19E C19B H19F 109.5
C15B C20B H20D 109.5
C15B C20B H20E 109.5
H20D C20B H20E 109.5
C15B C20B H20F 109.5
H20D C20B H20F 109.5
H20E C20B H20F 109.5
C15B C21B H21D 109.5
C15B C21B H21E 109.5
H21D C21B H21E 109.5
C15B C21B H21F 109.5
H21D C21B H21F 109.5
H21E C21B H21F 109.5
C14B C15D C21D 117.0(14)
C14B C15D C20D 107.1(13)
C21D C15D C20D 109.5(14)
C14B C15D C19D 104.0(12)
C21D C15D C19D 111.3(14)
C20D C15D C19D 107.5(15)
C15D C19D H19G 109.5
C15D C19D H19H 109.5
H19G C19D H19H 109.5
C15D C19D H19I 109.5
H19G C19D H19I 109.5
H19H C19D H19I 109.5
C15D C20D H20G 109.5
C15D C20D H20H 109.5
H20G C20D H20H 109.5
C15D C20D H20I 109.5
H20G C20D H20I 109.5
H20H C20D H20I 109.5
C15D C21D H21G 109.5
C15D C21D H21H 109.5
H21G C21D H21H 109.5
C15D C21D H21I 109.5
H21G C21D H21I 109.5
H21H C21D H21I 109.5
C25B C23B C22B 115.2(12)
C26D C23B C22D 115.8(13)
C26D C23B C24D 117.9(13)
C22D C23B C24D 103.9(10)
C25B C23B C24B 112.5(11)
C22B C23B C24B 109.6(9)
C25B C23B C26B 110.3(12)
C22B C23B C26B 106.2(10)
C24B C23B C26B 102.1(11)
C26D C23B C25D 112.7(13)
C22D C23B C25D 103.4(10)
C24D C23B C25D 101.3(11)
O5B C22B C23B 117.8(11)
O5B C22B H22E 107.9
C23B C22B H22E 107.9
O5B C22B H22H 107.9
C23B C22B H22H 107.9
H22E C22B H22H 107.2
C23B C24B H24G 109.5
C23B C24B H24H 109.5
H24G C24B H24H 109.5
C23B C24B H24I 109.5
H24G C24B H24I 109.5
H24H C24B H24I 109.5
C23B C25B H25G 109.5
C23B C25B H25H 109.5
H25G C25B H25H 109.5
C23B C25B H25I 109.5
H25G C25B H25I 109.5
H25H C25B H25I 109.5
C23B C26B H26G 109.5
C23B C26B H26H 109.5
H26G C26B H26H 109.5
C23B C26B H26I 109.5
H26G C26B H26I 109.5
H26H C26B H26I 109.5
O5B C22D C23B 110.6(11)
O5B C22D H22F 109.5
C23B C22D H22F 109.5
O5B C22D H22G 109.5
C23B C22D H22G 109.5
H22F C22D H22G 108.1
C23B C24D H24J 109.5
C23B C24D H24K 109.5
H24J C24D H24K 109.5
C23B C24D H24L 109.5
H24J C24D H24L 109.5
H24K C24D H24L 109.5
C23B C25D H25J 109.5
C23B C25D H25K 109.5
H25J C25D H25K 109.5
C23B C25D H25L 109.5
H25J C25D H25L 109.5
H25K C25D H25L 109.5
C23B C26D H26J 109.5
C23B C26D H26K 109.5
H26J C26D H26K 109.5
C23B C26D H26L 109.5
H26J C26D H26L 109.5
H26K C26D H26L 109.5

loop_
_geom_bond_atom_site_label_1
_geom_bond_atom_site_label_2
_geom_bond_distance
W1A O1A 1.702(5)
W1A O2A 1.866(4)
W1A O5A 1.877(5)
W1A O3A 1.877(5)
W1A O4A 2.008(4)
W1A O6A 2.217(4)
O2A C1A 1.380(9)
O2A C1C 1.51(2)
O3A C6A 1.419(9)
O3A C6C 1.54(3)
O4A C12A 1.296(7)
O5A C22C 1.30(6)
O5A C22A 1.373(12)
O6A C14A 1.243(7)
C2A C4C 1.45(2)
C2A C1C 1.47(2)
C2A C3A 1.494(14)
C2A C3C 1.51(2)
C2A C1A 1.526(10)
C2A C4A 1.534(13)
C2A C5A 1.552(14)
C2A C5C 1.58(2)
C1A H1AA 0.9900
C1A H1AB 0.9900
C3A H3AA 0.9800
C3A H3AB 0.9800
C3A H3AC 0.9800
C4A H4AA 0.9800
C4A H4AB 0.9800
C4A H4AC 0.9800
C5A H5AA 0.9800
C5A H5AB 0.9800
C5A H5AC 0.9800
C1C H1CA 0.9900
C1C H1CB 0.9900
C3C H3CA 0.9800
C3C H3CB 0.9800
C3C H3CC 0.9800
C4C H4CA 0.9800
C4C H4CB 0.9800
C4C H4CC 0.9800
C5C H5CA 0.9800
C5C H5CB 0.9800
C5C H5CC 0.9800
C7A C10C 1.32(4)
C7A C6C 1.37(3)
C7A C9A 1.425(16)
C7A C8C 1.55(4)
C7A C8A 1.561(11)
C7A C10A 1.561(11)
C7A C6A 1.566(10)
C7A C9C 1.77(3)
C6A H6AA 0.9900
C6A H6AB 0.9900
C8A H8AA 0.9800
C8A H8AB 0.9800
C8A H8AC 0.9800
C9A H9AA 0.9800
C9A H9AB 0.9800
C9A H9AC 0.9800
C10A H10A 0.9800
C10A H10B 0.9800
C10A H10C 0.9800
C6C H6CA 0.9900
C6C H6CB 0.9900
C8C H8CA 0.9800
C8C H8CB 0.9800
C8C H8CC 0.9800
C9C H9CA 0.9800
C9C H9CB 0.9800
C9C H9CC 0.9800
C10C H10D 0.9800
C10C H10E 0.9800
C10C H10F 0.9800
C11A C16A 1.318(15)
C11A C18C 1.424(13)
C11A C12A 1.548(10)
C11A C17C 1.560(19)
C11A C17A 1.58(2)
C11A C16C 1.645(18)
C11A C18A 1.689(19)
C12A C13A 1.362(9)
C13A C14A 1.414(9)
C13A H13A 0.9500
C14A C15A 1.524(8)
C15A C19A 1.526(12)
C15A C21A 1.539(10)
C15A C20A 1.542(10)
C16A H16A 0.9800
C16A H16B 0.9800
C16A H16C 0.9800
C17A H17A 0.9800
C17A H17B 0.9800
C17A H17C 0.9800
C18A H18A 0.9800
C18A H18B 0.9800
C18A H18C 0.9800
C16C H16D 0.9800
C16C H16E 0.9800
C16C H16F 0.9800
C17C H17D 0.9800
C17C H17E 0.9800
C17C H17F 0.9800
C18C H18D 0.9800
C18C H18E 0.9800
C18C H18F 0.9800
C19A H19A 0.9800
C19A H19B 0.9800
C19A H19C 0.9800
C20A H20A 0.9800
C20A H20B 0.9800
C20A H20C 0.9800
C21A H21A 0.9800
C21A H21B 0.9800
C21A H21C 0.9800
C23A C25C 1.38(6)
C23A C24C 1.39(6)
C23A C22C 1.39(5)
C23A C26A 1.506(19)
C23A C22A 1.513(13)
C23A C24A 1.531(16)
C23A C25A 1.570(17)
C23A C26C 1.57(2)
C22A H22A 0.9900
C22A H22B 0.9900
C24A H24A 0.9800
C24A H24B 0.9800
C24A H24C 0.9800
C25A H25A 0.9800
C25A H25B 0.9800
C25A H25C 0.9800
C26A H26A 0.9800
C26A H26B 0.9800
C26A H26C 0.9800
C22C H22C 0.9900
C22C H22D 0.9900
C24C H24D 0.9800
C24C H24E 0.9800
C24C H24F 0.9800
C25C H25D 0.9800
C25C H25E 0.9800
C25C H25F 0.9800
C26C H26D 0.9800
C26C H26E 0.9800
C26C H26F 0.9800
W1B O1B 1.704(4)
W1B O2B 1.866(4)
W1B O5B 1.883(5)
W1B O3B 1.898(4)
W1B O4B 2.027(4)
W1B O6B 2.208(4)
O2B C1D 1.43(2)
O2B C1B 1.440(9)
O3B C6B 1.422(7)
O4B C12B 1.301(7)
O5B C22B 1.336(15)
O5B C22D 1.424(16)
O6B C14B 1.251(7)
C2B C3D 1.36(2)
C2B C1D 1.42(2)
C2B C5B 1.430(14)
C2B C1B 1.495(11)
C2B C3B 1.593(15)
C2B C4B 1.594(15)
C2B C4D 1.65(2)
C2B C5D 1.66(2)
C1B H1BA 0.9900
C1B H1BB 0.9900
C3B H3BA 0.9800
C3B H3BB 0.9800
C3B H3BC 0.9800
C4B H4BA 0.9800
C4B H4BB 0.9800
C4B H4BC 0.9800
C5B H5BA 0.9800
C5B H5BB 0.9800
C5B H5BC 0.9800
C1D H1DA 0.9900
C1D H1DB 0.9900
C3D H3DA 0.9800
C3D H3DB 0.9800
C3D H3DC 0.9800
C4D H4DA 0.9800
C4D H4DB 0.9800
C4D H4DC 0.9800
C5D H5DA 0.9800
C5D H5DB 0.9800
C5D H5DC 0.9800
C6B C7B 1.515(8)
C6B H6BA 0.9900
C6B H6BB 0.9900
C7B C10B 1.522(10)
C7B C8B 1.532(9)
C7B C9B 1.535(11)
C8B H8BA 0.9800
C8B H8BB 0.9800
C8B H8BC 0.9800
C9B H9BA 0.9800
C9B H9BB 0.9800
C9B H9BC 0.9800
C10B H10G 0.9800
C10B H10H 0.9800
C10B H10I 0.9800
C12B C13B 1.379(9)
C12B C11B 1.538(10)
C13B C14B 1.412(9)
C13B H13B 0.9500
C14B C15D 1.474(16)
C14B C15B 1.594(12)
C11B C16D 1.39(2)
C11B C17B 1.425(12)
C11B C18B 1.444(13)
C11B C17D 1.68(3)
C11B C16B 1.712(16)
C11B C18D 1.80(2)
C16B H16G 0.9800
C16B H16H 0.9800
C16B H16I 0.9800
C17B H17G 0.9800
C17B H17H 0.9800
C17B H17I 0.9800
C18B H18G 0.9800
C18B H18H 0.9800
C18B H18I 0.9800
C16D H16J 0.9800
C16D H16K 0.9800
C16D H16L 0.9800
C17D H17J 0.9800
C17D H17K 0.9800
C17D H17L 0.9800
C18D H18J 0.9800
C18D H18K 0.9800
C18D H18L 0.9800
C15B C19B 1.523(16)
C15B C20B 1.534(18)
C15B C21B 1.541(16)
C19B H19D 0.9800
C19B H19E 0.9800
C19B H19F 0.9800
C20B H20D 0.9800
C20B H20E 0.9800
C20B H20F 0.9800
C21B H21D 0.9800
C21B H21E 0.9800
C21B H21F 0.9800
C15D C21D 1.50(2)
C15D C20D 1.53(3)
C15D C19D 1.55(2)
C19D H19G 0.9800
C19D H19H 0.9800
C19D H19I 0.9800
C20D H20G 0.9800
C20D H20H 0.9800
C20D H20I 0.9800
C21D H21G 0.9800
C21D H21H 0.9800
C21D H21I 0.9800
C23B C26D 1.37(2)
C23B C25B 1.45(2)
C23B C22B 1.487(16)
C23B C22D 1.518(16)
C23B C24D 1.57(2)
C23B C24B 1.600(17)
C23B C26B 1.60(2)
C23B C25D 1.645(19)
C22B H22E 0.9900
C22B H22H 0.9900
C24B H24G 0.9800
C24B H24H 0.9800
C24B H24I 0.9800
C25B H25G 0.9800
C25B H25H 0.9800
C25B H25I 0.9800
C26B H26G 0.9800
C26B H26H 0.9800
C26B H26I 0.9800
C22D H22F 0.9900
C22D H22G 0.9900
C24D H24J 0.9800
C24D H24K 0.9800
C24D H24L 0.9800
C25D H25J 0.9800
C25D H25K 0.9800
C25D H25L 0.9800
C26D H26J 0.9800
C26D H26K 0.9800
C26D H26L 0.9800
